data_4061313
_journal_name_full Organometallics
_journal_paper_doi 10.1021/om049650s
_journal_year 2004
_chemical_formula_moiety 'C27 H28 Fe Ge'
_chemical_formula_sum 'C27 H28 Fe Ge'
_chemical_formula_weight 480.93
_space_group_IT_number 2
_space_group_name_Hall '-P 1'
_space_group_name_H-M_alt 'P -1'
_symmetry_cell_setting triclinic
_symmetry_space_group_name_Hall '-P 1'
_symmetry_space_group_name_H-M 'P -1'
_cell_angle_alpha 88.313(6)
_cell_angle_beta 79.831(7)
_cell_angle_gamma 72.316(7)
_cell_formula_units_Z 2
_cell_length_a 7.7235(9)
_cell_length_b 11.7744(16)
_cell_length_c 12.8300(18)
_cell_measurement_temperature 150(1)
_cell_volume 1093.8(2)
_diffrn_ambient_temperature 150(1)
_exptl_crystal_density_diffrn 1.460
_cod_depositor_comments
;
The following automatic conversions were performed:
'_symmetry_cell_setting' value 'Triclinic' changed to 'triclinic'
according to '/home/saulius/struct/CIF-dictionaries/cif_core.dic'
dictionary named 'cif_core.dic' version 2.4.1 from 2010-06-29.

Automatic conversion script
Id: cif_fix_enum 1527 2010-12-29 10:47:43Z saulius 
;
_cod_database_code 4061313

loop_
_symmetry_equiv_pos_as_xyz
'x, y, z'
'-x, -y, -z'

loop_
_atom_site_label
_atom_site_type_symbol
_atom_site_fract_x
_atom_site_fract_y
_atom_site_fract_z
_atom_site_U_iso_or_equiv
_atom_site_adp_type
_atom_site_occupancy
_atom_site_symmetry_multiplicity
_atom_site_calc_flag
_atom_site_refinement_flags
_atom_site_disorder_assembly
_atom_site_disorder_group
Ge1 Ge 0.43986(8) 0.16964(5) 0.16021(5) 0.0304(2) Uani 1 1 d . . .
Fe1 Fe 0.08274(10) 0.33023(7) 0.31694(6) 0.0281(3) Uani 1 1 d . . .
C1 C 0.0454(7) 0.2178(5) 0.2125(5) 0.0309(14) Uani 1 1 d . . .
C2 C 0.0130(7) 0.1762(5) 0.3183(5) 0.0284(13) Uani 1 1 d . . .
C3 C -0.1328(7) 0.2664(5) 0.3805(5) 0.0327(14) Uani 1 1 d . . .
C4 C -0.1940(7) 0.3657(5) 0.3123(5) 0.0306(14) Uani 1 1 d . . .
C5 C -0.0843(7) 0.3347(5) 0.2091(5) 0.0297(13) Uani 1 1 d . . .
C6 C 0.3571(7) 0.2988(5) 0.2663(4) 0.0273(13) Uani 1 1 d . . .
C7 C 0.3214(7) 0.2880(5) 0.3786(5) 0.0323(14) Uani 1 1 d . . .
H7A H 0.3712 0.2144 0.4183 0.039 Uiso 1 1 calc R . .
C8 C 0.1982(7) 0.3986(5) 0.4248(5) 0.0310(14) Uani 1 1 d . . .
H8A H 0.1469 0.4158 0.5018 0.037 Uiso 1 1 calc R . .
C9 C 0.1608(7) 0.4795(5) 0.3411(5) 0.0333(14) Uani 1 1 d . . .
H9A H 0.0780 0.5637 0.3489 0.040 Uiso 1 1 calc R . .
C10 C 0.2578(7) 0.4180(5) 0.2435(5) 0.0322(14) Uani 1 1 d . . .
H10A H 0.2566 0.4527 0.1715 0.039 Uiso 1 1 calc R . .
C11 C 0.1124(8) 0.0549(5) 0.3554(5) 0.0386(15) Uani 1 1 d . . .
H11A H 0.0953 -0.0071 0.3125 0.058 Uiso 1 1 calc R . .
H11B H 0.0620 0.0469 0.4299 0.058 Uiso 1 1 calc R . .
H11C H 0.2443 0.0460 0.3478 0.058 Uiso 1 1 calc R . .
C12 C -0.2173(8) 0.2582(6) 0.4939(5) 0.0403(16) Uani 1 1 d . . .
H12A H -0.3206 0.2255 0.4970 0.060 Uiso 1 1 calc R . .
H12B H -0.2624 0.3379 0.5276 0.060 Uiso 1 1 calc R . .
H12C H -0.1243 0.2059 0.5312 0.060 Uiso 1 1 calc R . .
C13 C -0.3492(7) 0.4770(5) 0.3434(5) 0.0352(15) Uani 1 1 d . . .
H13A H -0.4645 0.4656 0.3309 0.053 Uiso 1 1 calc R . .
H13B H -0.3253 0.5430 0.3010 0.053 Uiso 1 1 calc R . .
H13C H -0.3599 0.4954 0.4187 0.053 Uiso 1 1 calc R . .
C14 C -0.1075(8) 0.4114(5) 0.1134(5) 0.0377(15) Uani 1 1 d . . .
H14A H -0.2026 0.3967 0.0790 0.057 Uiso 1 1 calc R . .
H14B H 0.0097 0.3918 0.0634 0.057 Uiso 1 1 calc R . .
H14C H -0.1447 0.4956 0.1354 0.057 Uiso 1 1 calc R . .
C15 C 0.2054(7) 0.1572(5) 0.1259(5) 0.0324(14) Uani 1 1 d . . .
H15A H 0.1848 0.1954 0.0575 0.039 Uiso 1 1 calc R . .
H15B H 0.2133 0.0722 0.1188 0.039 Uiso 1 1 calc R . .
C16 C 0.5911(7) 0.2106(5) 0.0367(5) 0.0297(13) Uani 1 1 d . . .
C17 C 0.5181(8) 0.3061(5) -0.0259(5) 0.0338(14) Uani 1 1 d . . .
H17A H 0.3915 0.3508 -0.0072 0.041 Uiso 1 1 calc R . .
C18 C 0.6216(8) 0.3378(6) -0.1132(5) 0.0418(16) Uani 1 1 d . . .
H18A H 0.5680 0.4054 -0.1521 0.050 Uiso 1 1 calc R . .
C19 C 0.8047(9) 0.2712(6) -0.1448(5) 0.0447(17) Uani 1 1 d . . .
H19A H 0.8761 0.2912 -0.2066 0.054 Uiso 1 1 calc R . .
C20 C 0.8825(8) 0.1752(6) -0.0853(5) 0.0428(16) Uani 1 1 d . . .
H20A H 1.0082 0.1296 -0.1060 0.051 Uiso 1 1 calc R . .
C21 C 0.7773(8) 0.1458(5) 0.0041(5) 0.0367(15) Uani 1 1 d . . .
H21A H 0.8327 0.0800 0.0444 0.044 Uiso 1 1 calc R . .
C22 C 0.5748(7) 0.0225(5) 0.2198(5) 0.0317(14) Uani 1 1 d . . .
C23 C 0.5664(8) -0.0868(5) 0.1882(5) 0.0387(15) Uani 1 1 d . . .
H23A H 0.5067 -0.0910 0.1304 0.046 Uiso 1 1 calc R . .
C24 C 0.6439(9) -0.1912(6) 0.2398(6) 0.0462(17) Uani 1 1 d . . .
H24A H 0.6369 -0.2654 0.2169 0.055 Uiso 1 1 calc R . .
C25 C 0.7308(8) -0.1863(6) 0.3242(6) 0.0482(17) Uani 1 1 d . . .
H25A H 0.7805 -0.2566 0.3609 0.058 Uiso 1 1 calc R . .
C26 C 0.7445(9) -0.0804(6) 0.3543(5) 0.0467(17) Uani 1 1 d . . .
H26A H 0.8063 -0.0778 0.4116 0.056 Uiso 1 1 calc R . .
C27 C 0.6711(8) 0.0236(6) 0.3039(5) 0.0400(16) Uani 1 1 d . . .
H27A H 0.6852 0.0962 0.3256 0.048 Uiso 1 1 calc R . .

loop_
_atom_site_aniso_label
_atom_site_aniso_U_11
_atom_site_aniso_U_22
_atom_site_aniso_U_33
_atom_site_aniso_U_23
_atom_site_aniso_U_13
_atom_site_aniso_U_12
Ge1 0.0315(4) 0.0326(4) 0.0283(4) 0.0007(3) -0.0091(3) -0.0095(3)
Fe1 0.0269(5) 0.0307(5) 0.0293(5) 0.0016(4) -0.0108(4) -0.0094(4)
C1 0.030(3) 0.036(4) 0.029(3) 0.002(3) -0.007(3) -0.013(3)
C2 0.027(3) 0.031(3) 0.034(4) 0.008(3) -0.015(3) -0.015(3)
C3 0.029(3) 0.041(4) 0.032(4) -0.001(3) -0.011(3) -0.013(3)
C4 0.025(3) 0.037(4) 0.033(4) 0.000(3) -0.011(3) -0.011(3)
C5 0.026(3) 0.031(3) 0.036(4) 0.003(3) -0.014(3) -0.010(3)
C6 0.028(3) 0.033(3) 0.025(3) 0.002(2) -0.008(3) -0.014(3)
C7 0.026(3) 0.038(4) 0.036(4) -0.005(3) -0.013(3) -0.009(3)
C8 0.027(3) 0.039(4) 0.030(3) 0.003(3) -0.008(3) -0.012(3)
C9 0.030(3) 0.032(3) 0.039(4) -0.005(3) -0.004(3) -0.010(3)
C10 0.030(3) 0.036(4) 0.031(3) 0.002(3) -0.006(3) -0.011(3)
C11 0.042(3) 0.039(4) 0.039(4) 0.004(3) -0.010(3) -0.018(3)
C12 0.039(3) 0.049(4) 0.035(4) 0.004(3) -0.008(3) -0.016(3)
C13 0.029(3) 0.039(4) 0.037(4) -0.001(3) -0.015(3) -0.005(3)
C14 0.041(3) 0.038(4) 0.037(4) 0.006(3) -0.019(3) -0.010(3)
C15 0.038(3) 0.033(4) 0.027(3) 0.005(3) -0.010(3) -0.010(3)
C16 0.031(3) 0.028(3) 0.031(3) -0.001(3) -0.013(3) -0.006(3)
C17 0.033(3) 0.029(3) 0.037(4) 0.000(3) -0.003(3) -0.007(3)
C18 0.043(4) 0.051(4) 0.037(4) 0.011(3) -0.018(3) -0.017(3)
C19 0.050(4) 0.051(4) 0.037(4) 0.007(3) -0.003(3) -0.023(3)
C20 0.035(3) 0.051(4) 0.039(4) 0.005(3) -0.001(3) -0.011(3)
C21 0.038(3) 0.035(4) 0.032(4) -0.003(3) -0.007(3) -0.002(3)
C22 0.031(3) 0.035(3) 0.026(3) -0.001(3) -0.001(3) -0.008(3)
C23 0.044(4) 0.032(4) 0.041(4) 0.001(3) -0.019(3) -0.006(3)
C24 0.056(4) 0.033(4) 0.056(5) 0.003(3) -0.018(4) -0.019(3)
C25 0.041(4) 0.046(4) 0.054(5) 0.017(3) -0.014(3) -0.006(3)
C26 0.049(4) 0.052(5) 0.044(4) 0.011(3) -0.023(3) -0.014(3)
C27 0.037(3) 0.042(4) 0.043(4) -0.005(3) -0.017(3) -0.008(3)

loop_
_geom_bond_atom_site_label_1
_geom_bond_atom_site_label_2
_geom_bond_distance
_geom_bond_site_symmetry_2
_geom_bond_publ_flag
Ge1 C16 1.937(6) . ?
Ge1 C22 1.944(6) . ?
Ge1 C6 1.949(5) . ?
Ge1 C15 1.985(5) . ?
Fe1 C6 2.025(5) . ?
Fe1 C1 2.026(5) . ?
Fe1 C10 2.031(6) . ?
Fe1 C5 2.042(5) . ?
Fe1 C2 2.042(5) . ?
Fe1 C7 2.050(5) . ?
Fe1 C3 2.060(6) . ?
Fe1 C4 2.061(5) . ?
Fe1 C9 2.072(6) . ?
Fe1 C8 2.073(5) . ?
C1 C2 1.435(8) . ?
C1 C5 1.440(7) . ?
C1 C15 1.516(8) . ?
C2 C3 1.428(8) . ?
C2 C11 1.510(7) . ?
C3 C4 1.451(8) . ?
C3 C12 1.498(8) . ?
C4 C5 1.432(8) . ?
C4 C13 1.490(7) . ?
C5 C14 1.506(8) . ?
C6 C7 1.427(8) . ?
C6 C10 1.430(7) . ?
C7 C8 1.430(8) . ?
C8 C9 1.423(8) . ?
C9 C10 1.430(8) . ?
C16 C17 1.396(8) . ?
C16 C21 1.402(8) . ?
C17 C18 1.368(8) . ?
C18 C19 1.386(8) . ?
C19 C20 1.385(9) . ?
C20 C21 1.385(9) . ?
C22 C23 1.384(8) . ?
C22 C27 1.417(8) . ?
C23 C24 1.396(8) . ?
C24 C25 1.382(9) . ?
C25 C26 1.356(9) . ?
C26 C27 1.378(8) . ?
